data_7216954
loop_
_publ_author_name
'Caira, Mino R.'
'Nassimbeni, Luigi R.'
'Toda, Fumio'
'Vujovic, Dejana'

_publ_section_title
;
 Inclusion by a diol host compound: structure and dynamics of volatile
 guest exchange
;
_journal_issue 11
_journal_name_full 'Journal of the Chemical Society, Perkin Transactions 2'
_journal_page_first 2119
_journal_paper_doi 10.1039/b105248a
_journal_year 2001
_chemical_formula_sum 'C38 H30 O4'
_chemical_formula_weight 550.62
_chemical_name_systematic
; 
? 
;
_space_group_IT_number 14
_symmetry_space_group_name_Hall '-P 2ybc'
_symmetry_space_group_name_H-M 'P 1 21/c 1'
_atom_sites_solution_hydrogens geom
_atom_sites_solution_primary direct
_atom_sites_solution_secondary difmap
_audit_creation_method SHELXL-97
_cell_angle_alpha 90.00
_cell_angle_beta 94.8920(10)
_cell_angle_gamma 90.00
_cell_formula_units_Z 2
_cell_length_a 8.3054(2)
_cell_length_b 15.3908(4)
_cell_length_c 11.4520(3)
_cell_measurement_temperature 293(2)
_cell_volume 1458.54(6)
_computing_structure_refinement 'SHELXL-97 (Sheldrick, 1997)'
_computing_structure_solution 'SHELXS-97 (Sheldrick, 1990)'
_diffrn_ambient_temperature 293(2)
_diffrn_measured_fraction_theta_full 0.861
_diffrn_measured_fraction_theta_max 0.861
_diffrn_radiation_monochromator graphite
_diffrn_radiation_source 'fine-focus sealed tube'
_diffrn_radiation_type MoK\a
_diffrn_radiation_wavelength 0.71070
_diffrn_reflns_av_R_equivalents 0.0261
_diffrn_reflns_av_sigmaI/netI 0.0538
_diffrn_reflns_limit_h_max 10
_diffrn_reflns_limit_h_min -10
_diffrn_reflns_limit_k_max 17
_diffrn_reflns_limit_k_min -19
_diffrn_reflns_limit_l_max 15
_diffrn_reflns_limit_l_min -15
_diffrn_reflns_number 4981
_diffrn_reflns_theta_full 27.92
_diffrn_reflns_theta_max 27.92
_diffrn_reflns_theta_min 2.22
_exptl_absorpt_coefficient_mu 0.080
_exptl_crystal_density_diffrn 1.254
_exptl_crystal_density_method 'not measured'
_exptl_crystal_F_000 580
_refine_diff_density_max 0.236
_refine_diff_density_min -0.721
_refine_diff_density_rms 0.057
_refine_ls_extinction_method none
_refine_ls_goodness_of_fit_ref 1.045
_refine_ls_hydrogen_treatment mixed
_refine_ls_matrix_type full
_refine_ls_number_parameters 189
_refine_ls_number_reflns 3002
_refine_ls_number_restraints 1
_refine_ls_restrained_S_all 1.045
_refine_ls_R_factor_all 0.1043
_refine_ls_R_factor_gt 0.0587
_refine_ls_shift/su_max 1.377
_refine_ls_shift/su_mean 0.278
_refine_ls_structure_factor_coef Fsqd
_refine_ls_weighting_details 'calc w=1/[\s^2^(Fo^2^)+(0.0804P)^2^+0.4573P] where P=(Fo^2^+2Fc^2^)/3'
_refine_ls_weighting_scheme calc
_refine_ls_wR_factor_gt 0.1437
_refine_ls_wR_factor_ref 0.1679
_reflns_number_gt 1887
_reflns_number_total 3002
_reflns_threshold_expression >2sigma(I)
_cod_data_source_file b105248a.txt
_cod_data_source_block c:\dejana\struct~1\t7furs\t7furs
_cod_database_code 7216954

loop_
_symmetry_equiv_pos_as_xyz
'x, y, z'
'-x, y+1/2, -z+1/2'
'-x, -y, -z'
'x, -y-1/2, z-1/2'

loop_
_atom_site_label
_atom_site_type_symbol
_atom_site_fract_x
_atom_site_fract_y
_atom_site_fract_z
_atom_site_U_iso_or_equiv
_atom_site_adp_type
_atom_site_occupancy
_atom_site_symmetry_multiplicity
_atom_site_calc_flag
_atom_site_refinement_flags
O1 O 0.34400(17) 0.04715(10) 0.16148(12) 0.0311(4) Uani 1 1 d D
C1A C 0.1080(2) -0.01557(13) 0.24073(17) 0.0260(5) Uani 1 1 d .
C1B C 0.3433(2) -0.10787(13) 0.18578(17) 0.0257(5) Uani 1 1 d .
C2 C 0.3781(2) -0.01098(13) 0.35389(18) 0.0277(5) Uani 1 1 d .
C3 C 0.4553(2) -0.00385(13) 0.44656(18) 0.0275(5) Uani 1 1 d .
C1 C 0.2918(2) -0.02103(13) 0.23577(17) 0.0252(5) Uani 1 1 d .
C2A C 0.0384(3) 0.02055(15) 0.33486(18) 0.0337(5) Uani 1 1 d .
H2A H 0.1035 0.0379 0.4009 0.040 Uiso 1 1 calc R
C6A C 0.0094(3) -0.04234(15) 0.14345(18) 0.0323(5) Uani 1 1 d .
H6A H 0.0548 -0.0673 0.0800 0.039 Uiso 1 1 calc R
C2B C 0.3176(3) -0.18379(15) 0.2464(2) 0.0370(6) Uani 1 1 d .
H2B H 0.2685 -0.1814 0.3164 0.044 Uiso 1 1 calc R
C5A C -0.1565(3) -0.03198(16) 0.1406(2) 0.0377(6) Uani 1 1 d .
H5A H -0.2219 -0.0500 0.0751 0.045 Uiso 1 1 calc R
C6B C 0.4152(3) -0.11233(15) 0.0812(2) 0.0346(5) Uani 1 1 d .
H6B H 0.4323 -0.0619 0.0393 0.041 Uiso 1 1 calc R
C4A C -0.2251(3) 0.00482(16) 0.2339(2) 0.0385(6) Uani 1 1 d .
H4A H -0.3366 0.0120 0.2313 0.046 Uiso 1 1 calc R
C3A C -0.1279(3) 0.03111(16) 0.3315(2) 0.0414(6) Uani 1 1 d .
H3A H -0.1739 0.0558 0.3949 0.050 Uiso 1 1 calc R
C5B C 0.4618(3) -0.19254(17) 0.0390(2) 0.0464(7) Uani 1 1 d .
H5B H 0.5103 -0.1954 -0.0312 0.056 Uiso 1 1 calc R
C4B C 0.4370(3) -0.26719(17) 0.0997(2) 0.0502(7) Uani 1 1 d .
H4B H 0.4687 -0.3205 0.0711 0.060 Uiso 1 1 calc R
C3B C 0.3644(3) -0.26299(16) 0.2040(2) 0.0477(7) Uani 1 1 d .
H3B H 0.3470 -0.3136 0.2455 0.057 Uiso 1 1 calc R
H1 H 0.285(3) 0.0964(17) 0.174(3) 0.078(10) Uiso 1 1 d D
O1G O -0.1605(3) -0.30265(18) -0.0338(2) 0.0951(8) Uiso 1 1 d .
C4G C -0.0214(4) -0.2056(2) -0.1229(3) 0.0643(8) Uani 1 1 d .
H4G H 0.0564 -0.1642 -0.1368 0.077 Uiso 1 1 calc R
C3G C -0.1465(4) -0.2311(2) -0.2003(2) 0.0659(9) Uani 1 1 d .
H3G H -0.1708 -0.2106 -0.2762 0.079 Uiso 1 1 calc R
C5G C -0.0302(4) -0.2493(2) -0.0261(3) 0.0692(9) Uani 1 1 d .
H5G H 0.0433 -0.2445 0.0396 0.083 Uiso 1 1 calc R
C2G C -0.2268(4) -0.2915(2) -0.1452(4) 0.0770(11) Uani 1 1 d .
H2G H -0.3160 -0.3219 -0.1785 0.092 Uiso 1 1 calc R

loop_
_atom_site_aniso_label
_atom_site_aniso_U_11
_atom_site_aniso_U_22
_atom_site_aniso_U_33
_atom_site_aniso_U_23
_atom_site_aniso_U_13
_atom_site_aniso_U_12
O1 0.0309(9) 0.0312(9) 0.0319(8) 0.0051(7) 0.0061(7) -0.0008(7)
C1A 0.0239(11) 0.0288(11) 0.0252(11) 0.0037(9) 0.0006(9) -0.0003(8)
C1B 0.0198(10) 0.0304(11) 0.0260(11) -0.0019(9) -0.0033(9) -0.0005(8)
C2 0.0238(11) 0.0300(11) 0.0294(12) -0.0031(9) 0.0019(10) -0.0005(9)
C3 0.0237(11) 0.0288(12) 0.0299(11) -0.0024(9) 0.0016(9) -0.0020(8)
C1 0.0254(11) 0.0291(11) 0.0214(10) 0.0002(8) 0.0030(9) -0.0026(8)
C2A 0.0296(12) 0.0458(14) 0.0255(11) -0.0010(10) 0.0007(9) 0.0034(10)
C6A 0.0265(12) 0.0439(13) 0.0263(11) -0.0055(10) 0.0008(9) -0.0016(9)
C2B 0.0438(14) 0.0343(13) 0.0327(12) -0.0002(10) 0.0021(11) -0.0036(10)
C5A 0.0268(13) 0.0474(15) 0.0376(13) -0.0002(11) -0.0041(10) -0.0033(10)
C6B 0.0352(13) 0.0366(13) 0.0321(12) -0.0028(10) 0.0043(10) -0.0003(10)
C4A 0.0239(12) 0.0476(15) 0.0442(14) 0.0087(11) 0.0050(11) 0.0003(10)
C3A 0.0338(14) 0.0592(16) 0.0325(12) 0.0007(11) 0.0103(11) 0.0072(11)
C5B 0.0468(15) 0.0510(16) 0.0424(14) -0.0155(12) 0.0097(12) 0.0046(12)
C4B 0.0531(16) 0.0366(15) 0.0595(17) -0.0174(13) -0.0027(14) 0.0074(12)
C3B 0.0556(16) 0.0320(14) 0.0535(16) 0.0006(12) -0.0060(14) -0.0026(11)
C4G 0.0586(19) 0.0535(19) 0.083(2) 0.0034(17) 0.0204(18) 0.0037(14)
C3G 0.069(2) 0.094(3) 0.0337(15) -0.0099(16) 0.0006(15) 0.0232(19)
C5G 0.067(2) 0.063(2) 0.072(2) -0.0084(17) -0.0230(17) 0.0076(16)
C2G 0.055(2) 0.061(2) 0.113(3) -0.042(2) -0.004(2) 0.0011(16)

loop_
_atom_type_symbol
_atom_type_description
_atom_type_scat_dispersion_real
_atom_type_scat_dispersion_imag
_atom_type_scat_source
C C 0.0033 0.0016 'International Tables Vol C Tables 4.2.6.8 and 6.1.1.4'
H H 0.0000 0.0000 'International Tables Vol C Tables 4.2.6.8 and 6.1.1.4'
O O 0.0106 0.0060 'International Tables Vol C Tables 4.2.6.8 and 6.1.1.4'

loop_
_geom_angle_atom_site_label_1
_geom_angle_atom_site_label_2
_geom_angle_atom_site_label_3
_geom_angle
_geom_angle_site_symmetry_3
C2A C1A C6A 119.19(19) .
C2A C1A C1 122.30(18) .
C6A C1A C1 118.36(18) .
C2B C1B C6B 119.2(2) .
C2B C1B C1 119.31(19) .
C6B C1B C1 121.47(19) .
C3 C2 C1 176.5(2) .
C2 C3 C3 179.7(3) 3_656
O1 C1 C2 108.42(16) .
O1 C1 C1B 107.92(16) .
C2 C1 C1B 107.67(16) .
O1 C1 C1A 109.40(16) .
C2 C1 C1A 111.43(16) .
C1B C1 C1A 111.87(16) .
C1A C2A C3A 120.5(2) .
C5A C6A C1A 120.2(2) .
C3B C2B C1B 120.6(2) .
C4A C5A C6A 120.5(2) .
C1B C6B C5B 119.8(2) .
C5A C4A C3A 119.8(2) .
C4A C3A C2A 119.9(2) .
C4B C5B C6B 120.6(2) .
C5B C4B C3B 119.7(2) .
C2B C3B C4B 120.1(2) .
C5G O1G C2G 104.0(3) .
C5G C4G C3G 108.0(3) .
C2G C3G C4G 106.1(3) .
C4G C5G O1G 111.1(3) .
C3G C2G O1G 110.7(3) .

loop_
_geom_bond_atom_site_label_1
_geom_bond_atom_site_label_2
_geom_bond_distance
_geom_bond_site_symmetry_2
O1 C1 1.441(2) .
C1A C2A 1.383(3) .
C1A C6A 1.388(3) .
C1A C1 1.535(3) .
C1B C2B 1.385(3) .
C1B C6B 1.384(3) .
C1B C1 1.529(3) .
C2 C3 1.197(3) .
C2 C1 1.484(3) .
C3 C3 1.381(4) 3_656
C2A C3A 1.388(3) .
C6A C5A 1.384(3) .
C2B C3B 1.380(3) .
C5A C4A 1.375(3) .
C6B C5B 1.393(3) .
C4A C3A 1.383(3) .
C5B C4B 1.368(4) .
C4B C3B 1.385(4) .
O1G C5G 1.355(4) .
O1G C2G 1.356(4) .
C4G C5G 1.304(4) .
C4G C3G 1.365(4) .
C3G C2G 1.334(5) .
